data_2015897
loop_
_publ_author_name
'Chen, Xia'
'Chen, Hong-Feng'
'Xue, Gang'
'Chen, Hong-Yu'
'Yu, Wen-Tao'
'Fang, Qi'

_publ_section_title
;(Croconato-\k^2^<i>O</i>,<i>O</i>')bis(1,10-phenanthroline-\k^2^<i>N</i>,<i>N</i>')cobalt(II),
 and the nickel(II) and copper(II) analogues
;
_journal_coeditor_code GD3090
_journal_issue 4
_journal_name_full 'Acta Crystallographica Section C'
_journal_page_first m166
_journal_page_last m168
_journal_paper_doi 10.1107/S0108270107009377
_journal_volume 63
_journal_year 2007
_chemical_formula_iupac '[Co (C5 O5) (C12 H8 N2)2]'
_chemical_formula_moiety 'C29 H16 Co N4 O5'
_chemical_formula_sum 'C29 H16 Co N4 O5'
_chemical_formula_weight 559.39
_chemical_name_systematic
;
(Croconato-\k^2^O,O')bis(1,10-phenanthroline-\k^2^N,N')cobalt(II)
;
_space_group_IT_number 60
_symmetry_cell_setting orthorhombic
_symmetry_space_group_name_Hall '-P 2n 2ab'
_symmetry_space_group_name_H-M 'P b c n'
_atom_sites_solution_hydrogens geom
_atom_sites_solution_primary direct
_atom_sites_solution_secondary difmap
_audit_creation_method SHELXL-97
_cell_angle_alpha 90.00
_cell_angle_beta 90.00
_cell_angle_gamma 90.00
_cell_formula_units_Z 4
_cell_length_a 12.2197(10)
_cell_length_b 11.0048(11)
_cell_length_c 17.2631(14)
_cell_measurement_reflns_used 46
_cell_measurement_temperature 293(2)
_cell_measurement_theta_max 12.49
_cell_measurement_theta_min 4.70
_cell_volume 2321.5(4)
_computing_cell_refinement XSCANS
_computing_data_collection 'XSCANS (Bruker, 1996)'
_computing_data_reduction XSCANS
_computing_molecular_graphics 'SHELXTL (Bruker, 1997)'
_computing_publication_material SHELXTL
_computing_structure_refinement 'SHELXL97 (Sheldrick, 1997)'
_computing_structure_solution 'SHELXS97 (Sheldrick, 1990)'
_diffrn_ambient_temperature 293(2)
_diffrn_measured_fraction_theta_full 1.000
_diffrn_measured_fraction_theta_max 1.000
_diffrn_measurement_device_type 'Bruker P4'
_diffrn_measurement_method \w
_diffrn_radiation_monochromator graphite
_diffrn_radiation_source 'fine-focus sealed tube'
_diffrn_radiation_type MoK\a
_diffrn_radiation_wavelength 0.71073
_diffrn_reflns_av_R_equivalents 0.0301
_diffrn_reflns_av_sigmaI/netI 0.0574
_diffrn_reflns_limit_h_max 1
_diffrn_reflns_limit_h_min -15
_diffrn_reflns_limit_k_max 13
_diffrn_reflns_limit_k_min -1
_diffrn_reflns_limit_l_max 1
_diffrn_reflns_limit_l_min -21
_diffrn_reflns_number 2953
_diffrn_reflns_theta_full 25.99
_diffrn_reflns_theta_max 25.99
_diffrn_reflns_theta_min 2.36
_diffrn_standards_decay_% 1
_diffrn_standards_interval_count 97
_diffrn_standards_number 3
_exptl_absorpt_coefficient_mu 0.792
_exptl_absorpt_correction_T_max 0.8691
_exptl_absorpt_correction_T_min 0.7791
_exptl_absorpt_correction_type psi-scan
_exptl_absorpt_process_details '(XSCANS; Bruker, 1996)'
_exptl_crystal_colour Dark-red
_exptl_crystal_density_diffrn 1.601
_exptl_crystal_density_method 'not measured'
_exptl_crystal_description Prism
_exptl_crystal_F_000 1140
_exptl_crystal_size_max 0.24
_exptl_crystal_size_mid 0.20
_exptl_crystal_size_min 0.18
_refine_diff_density_max 0.268
_refine_diff_density_min -0.287
_refine_ls_extinction_coef 0.0046(4)
_refine_ls_extinction_expression Fc^*^=kFc[1+0.001xFc^2^\l^3^/sin(2\q)]^-1/4^
_refine_ls_extinction_method SHELXL97
_refine_ls_goodness_of_fit_ref 0.981
_refine_ls_hydrogen_treatment constr
_refine_ls_matrix_type full
_refine_ls_number_parameters 179
_refine_ls_number_reflns 2283
_refine_ls_number_restraints 0
_refine_ls_restrained_S_all 0.981
_refine_ls_R_factor_all 0.0827
_refine_ls_R_factor_gt 0.0408
_refine_ls_shift/su_max 0.001
_refine_ls_shift/su_mean 0.000
_refine_ls_structure_factor_coef Fsqd
_refine_ls_weighting_details 'calc w=1/[\s^2^(Fo^2^)+(0.0356P)^2^] where P=(Fo^2^+2Fc^2^)/3'
_refine_ls_weighting_scheme calc
_refine_ls_wR_factor_gt 0.0787
_refine_ls_wR_factor_ref 0.0914
_reflns_number_gt 1413
_reflns_number_total 2283
_reflns_threshold_expression I>2sigma(I)
_cod_data_source_file gd3090.cif
_cod_data_source_block I
_cod_original_sg_symbol_Hall '-P 2n 2ab '
_cod_database_code 2015897
_cod_database_fobs_code 2015897

loop_
_symmetry_equiv_pos_as_xyz
'x, y, z'
'-x+1/2, -y+1/2, z+1/2'
'x+1/2, -y+1/2, -z'
'-x, y, -z+1/2'
'-x, -y, -z'
'x-1/2, y-1/2, -z-1/2'
'-x-1/2, y-1/2, z'
'x, -y, z-1/2'

loop_
_atom_site_type_symbol
_atom_site_label
_atom_site_fract_x
_atom_site_fract_y
_atom_site_fract_z
_atom_site_U_iso_or_equiv
_atom_site_adp_type
_atom_site_calc_flag
_atom_site_refinement_flags
_atom_site_occupancy
C C1 0.6451(3) 0.4089(3) 0.66772(17) 0.0377(8) Uani d . 1
H H1 0.6970 0.4255 0.7056 0.045 Uiso calc R 1
C C2 0.6707(3) 0.3228(3) 0.61219(17) 0.0454(8) Uani d . 1
H H2 0.7376 0.2825 0.6134 0.054 Uiso calc R 1
C C3 0.5961(3) 0.2981(3) 0.55561(17) 0.0443(8) Uani d . 1
H H3 0.6118 0.2403 0.5179 0.053 Uiso calc R 1
C C4 0.4960(3) 0.3597(2) 0.55426(15) 0.0340(7) Uani d . 1
C C5 0.4773(2) 0.4439(3) 0.61386(15) 0.0300(7) Uani d . 1
C C6 0.3752(2) 0.5087(3) 0.61678(15) 0.0313(7) Uani d . 1
C C7 0.2966(3) 0.4891(3) 0.55895(17) 0.0374(8) Uani d . 1
C C8 0.3203(3) 0.4072(3) 0.49745(17) 0.0441(8) Uani d . 1
H H8 0.2694 0.3969 0.4580 0.053 Uiso calc R 1
C C9 0.4151(3) 0.3441(3) 0.49500(17) 0.0420(8) Uani d . 1
H H9 0.4280 0.2901 0.4546 0.050 Uiso calc R 1
C C10 0.1982(3) 0.5557(3) 0.56437(19) 0.0519(10) Uani d . 1
H H10 0.1440 0.5466 0.5270 0.062 Uiso calc R 1
C C11 0.1836(3) 0.6332(3) 0.62483(19) 0.0521(10) Uani d . 1
H H11 0.1186 0.6765 0.6296 0.062 Uiso calc R 1
C C12 0.2665(3) 0.6475(3) 0.67963(18) 0.0476(9) Uani d . 1
H H12 0.2551 0.7014 0.7203 0.057 Uiso calc R 1
C C13 0.5318(2) 0.8483(3) 0.71506(16) 0.0330(7) Uani d . 1
C C14 0.5504(3) 0.9727(3) 0.68937(19) 0.0409(8) Uani d . 1
C C15 0.5000 1.0529(4) 0.7500 0.0412(11) Uani d S 1
N N1 0.5521(2) 0.4689(2) 0.67040(13) 0.0305(6) Uani d . 1
N N2 0.3607(2) 0.5880(2) 0.67660(13) 0.0361(6) Uani d . 1
O O1 0.56377(19) 0.74960(18) 0.68385(11) 0.0419(6) Uani d . 1
O O2 0.5982(2) 1.0066(2) 0.63037(14) 0.0668(8) Uani d . 1
O O3 0.5000 1.1647(3) 0.7500 0.0600(9) Uani d S 1
Co Co1 0.5000 0.60353(5) 0.7500 0.03232(18) Uani d S 1

loop_
_atom_site_aniso_label
_atom_site_aniso_U_11
_atom_site_aniso_U_22
_atom_site_aniso_U_33
_atom_site_aniso_U_12
_atom_site_aniso_U_13
_atom_site_aniso_U_23
C1 0.0381(18) 0.0381(18) 0.0369(16) 0.0045(16) -0.0033(14) 0.0010(16)
C2 0.045(2) 0.044(2) 0.0473(19) 0.0114(18) 0.0072(17) -0.0037(18)
C3 0.059(2) 0.0325(17) 0.0411(18) 0.0027(18) 0.0117(18) -0.0078(16)
C4 0.0453(17) 0.0270(14) 0.0298(14) -0.0076(18) 0.0059(17) -0.0002(12)
C5 0.0349(19) 0.0280(14) 0.0270(14) -0.0027(13) 0.0022(13) 0.0025(13)
C6 0.0338(16) 0.0335(17) 0.0267(14) -0.0070(15) 0.0029(14) 0.0056(14)
C7 0.0374(17) 0.0413(19) 0.0336(16) -0.0104(16) -0.0029(16) 0.0098(15)
C8 0.053(2) 0.046(2) 0.0335(16) -0.0187(19) -0.0070(16) 0.0048(16)
C9 0.055(2) 0.0398(19) 0.0309(16) -0.0131(18) 0.0020(16) -0.0042(15)
C10 0.039(2) 0.070(3) 0.047(2) -0.006(2) -0.0107(18) 0.020(2)
C11 0.0374(19) 0.068(3) 0.0507(19) 0.0155(19) -0.0006(18) 0.023(2)
C12 0.051(2) 0.053(2) 0.0389(18) 0.0158(19) 0.0062(17) 0.0079(18)
C13 0.0364(18) 0.0330(16) 0.0296(15) -0.0011(14) 0.0006(13) 0.0021(14)
C14 0.0398(18) 0.0366(19) 0.0463(18) -0.0029(16) -0.0012(17) 0.0087(17)
C15 0.042(3) 0.035(2) 0.047(3) 0.000 -0.015(3) 0.000
N1 0.0328(14) 0.0299(14) 0.0289(13) 0.0007(12) -0.0010(11) 0.0001(12)
N2 0.0404(15) 0.0393(15) 0.0287(13) 0.0085(13) 0.0024(12) 0.0022(12)
O1 0.0590(15) 0.0335(12) 0.0334(11) 0.0006(11) 0.0133(11) -0.0017(10)
O2 0.0801(19) 0.0515(16) 0.0690(16) 0.0017(15) 0.0290(17) 0.0218(14)
O3 0.070(2) 0.0344(19) 0.076(2) 0.000 -0.007(2) 0.000
Co1 0.0406(3) 0.0305(3) 0.0259(3) 0.000 0.0012(3) 0.000

loop_
_atom_type_symbol
_atom_type_description
_atom_type_scat_dispersion_real
_atom_type_scat_dispersion_imag
_atom_type_scat_source
C C 0.0033 0.0016 'International Tables Vol C Tables 4.2.6.8 and 6.1.1.4'
H H 0.0000 0.0000 'International Tables Vol C Tables 4.2.6.8 and 6.1.1.4'
N N 0.0061 0.0033 'International Tables Vol C Tables 4.2.6.8 and 6.1.1.4'
O O 0.0106 0.0060 'International Tables Vol C Tables 4.2.6.8 and 6.1.1.4'
Co Co 0.3494 0.9721 'International Tables Vol C Tables 4.2.6.8 and 6.1.1.4'

loop_
_geom_angle_atom_site_label_1
_geom_angle_atom_site_label_2
_geom_angle_atom_site_label_3
_geom_angle_site_symmetry_1
_geom_angle_site_symmetry_3
_geom_angle
N1 C1 C2 . . 124.3(3)
N1 C1 H1 . . 117.8
C2 C1 H1 . . 117.8
C3 C2 C1 . . 118.7(3)
C3 C2 H2 . . 120.6
C1 C2 H2 . . 120.6
C2 C3 C4 . . 120.0(3)
C2 C3 H3 . . 120.0
C4 C3 H3 . . 120.0
C3 C4 C5 . . 116.8(3)
C3 C4 C9 . . 123.9(3)
C5 C4 C9 . . 119.3(3)
N1 C5 C4 . . 123.2(3)
N1 C5 C6 . . 117.1(3)
C4 C5 C6 . . 119.7(3)
N2 C6 C7 . . 123.2(3)
N2 C6 C5 . . 117.2(3)
C7 C6 C5 . . 119.6(3)
C6 C7 C10 . . 117.2(3)
C6 C7 C8 . . 119.2(3)
C10 C7 C8 . . 123.5(3)
C9 C8 C7 . . 121.6(3)
C9 C8 H8 . . 119.2
C7 C8 H8 . . 119.2
C8 C9 C4 . . 120.5(3)
C8 C9 H9 . . 119.8
C4 C9 H9 . . 119.8
C11 C10 C7 . . 119.3(3)
C11 C10 H10 . . 120.4
C7 C10 H10 . . 120.4
C10 C11 C12 . . 119.7(3)
C10 C11 H11 . . 120.1
C12 C11 H11 . . 120.1
N2 C12 C11 . . 123.2(3)
N2 C12 H12 . . 118.4
C11 C12 H12 . . 118.4
O1 C13 C13 . 4_656 121.44(15)
O1 C13 C14 . . 128.7(3)
C13 C13 C14 4_656 . 109.90(17)
O2 C14 C13 . . 127.6(3)
O2 C14 C15 . . 126.4(3)
C13 C14 C15 . . 106.0(3)
O3 C15 C14 . 4_656 126.00(18)
O3 C15 C14 . . 126.00(18)
C14 C15 C14 4_656 . 108.0(4)
C1 N1 C5 . . 116.9(3)
C1 N1 Co1 . . 129.3(2)
C5 N1 Co1 . . 113.77(19)
C12 N2 C6 . . 117.4(3)
C12 N2 Co1 . . 129.2(2)
C6 N2 Co1 . . 113.4(2)
C13 O1 Co1 . . 107.82(17)
N1 Co1 N1 4_656 . 91.27(12)
N1 Co1 O1 4_656 4_656 94.03(8)
N1 Co1 O1 . 4_656 171.88(9)
N1 Co1 O1 4_656 . 171.88(9)
N1 Co1 O1 . . 94.03(8)
O1 Co1 O1 4_656 . 81.39(11)
N1 Co1 N2 4_656 4_656 78.37(9)
N1 Co1 N2 . 4_656 95.14(9)
O1 Co1 N2 4_656 4_656 91.96(9)
O1 Co1 N2 . 4_656 95.01(10)
N1 Co1 N2 4_656 . 95.14(9)
N1 Co1 N2 . . 78.37(9)
O1 Co1 N2 4_656 . 95.01(10)
O1 Co1 N2 . . 91.96(9)
N2 Co1 N2 4_656 . 170.81(14)

loop_
_geom_bond_atom_site_label_1
_geom_bond_atom_site_label_2
_geom_bond_site_symmetry_2
_geom_bond_distance
_geom_bond_publ_flag
C1 N1 . 1.315(4) ?
C1 C2 . 1.384(4) ?
C1 H1 . 0.9300 ?
C2 C3 . 1.363(4) ?
C2 H2 . 0.9300 ?
C3 C4 . 1.399(4) ?
C3 H3 . 0.9300 ?
C4 C5 . 1.403(4) ?
C4 C9 . 1.433(4) ?
C5 N1 . 1.366(3) ?
C5 C6 . 1.437(4) ?
C6 N2 . 1.364(3) ?
C6 C7 . 1.403(4) ?
C7 C10 . 1.410(4) ?
C7 C8 . 1.423(4) ?
C8 C9 . 1.352(4) ?
C8 H8 . 0.9300 ?
C9 H9 . 0.9300 ?
C10 C11 . 1.360(4) ?
C10 H10 . 0.9300 ?
C11 C12 . 1.395(4) ?
C11 H11 . 0.9300 ?
C12 N2 . 1.324(4) ?
C12 H12 . 0.9300 ?
C13 O1 . 1.274(3) y
C13 C13 4_656 1.435(5) y
C13 C14 . 1.457(4) y
C14 O2 . 1.232(4) y
C14 C15 . 1.501(4) y
C15 O3 . 1.230(5) y
C15 C14 4_656 1.501(4) ?
N1 Co1 . 2.119(2) y
N2 Co1 . 2.129(2) y
O1 Co1 . 2.120(2) y
Co1 N1 4_656 2.119(2) ?
Co1 O1 4_656 2.120(2) ?
Co1 N2 4_656 2.129(3) ?
